data_4002901
loop_
_publ_author_name
'Dong, Xi-Yan'
'Huang, Hui-Lin'
'Wang, Jia-Yin'
'Li, Hai-Yang'
'Zang, Shuang-Quan'

_publ_section_title
;
 A Flexible Fluorescent SCC-MOF for Switchable Molecule Identification and
 Temperature Display
;
_journal_issue 6
_journal_name_full 'Chemistry of Materials'
_journal_page_first 2160
_journal_paper_doi 10.1021/acs.chemmater.8b00611
_journal_volume 30
_journal_year 2018
_chemical_formula_moiety 'C60 H82 Ag10 F6 N4 O10 P2 S6, 8(C H Cl3)'
_chemical_formula_sum 'C68 H90 Ag10 Cl24 F6 N4 O10 P2 S6'
_chemical_formula_weight 3421.23
_space_group_crystal_system triclinic
_space_group_IT_number 2
_space_group_name_Hall '-P 1'
_space_group_name_H-M_alt 'P -1'
_symmetry_space_group_name_Hall '-P 1'
_symmetry_space_group_name_H-M 'P -1'
_atom_sites_solution_hydrogens geom
_atom_sites_solution_primary dual
_audit_creation_date 2017-08-15
_audit_creation_method
;
Olex2 1.2
(compiled 2016.11.07 svn.r3352 for OlexSys, GUI svn.r5261)
;
_cell_angle_alpha 68.2840(10)
_cell_angle_beta 74.9670(10)
_cell_angle_gamma 89.9200(10)
_cell_formula_units_Z 1
_cell_length_a 12.1668(2)
_cell_length_b 14.4398(2)
_cell_length_c 18.3395(3)
_cell_measurement_reflns_used 16213
_cell_measurement_temperature 190.00(10)
_cell_measurement_theta_max 72.4080
_cell_measurement_theta_min 3.3600
_cell_volume 2874.78(8)
_computing_cell_refinement 'CrysAlisPro 1.171.39.28b (Rigaku OD, 2015)'
_computing_data_collection 'CrysAlisPro 1.171.39.28b (Rigaku OD, 2015)'
_computing_data_reduction 'CrysAlisPro 1.171.39.28b (Rigaku OD, 2015)'
_computing_molecular_graphics 'Olex2 (Dolomanov et al., 2009)'
_computing_publication_material 'Olex2 (Dolomanov et al., 2009)'
_computing_structure_refinement 'ShelXL (Sheldrick, 2015)'
_computing_structure_solution 'ShelXT (Sheldrick, 2015)'
_diffrn_ambient_environment N~2~
_diffrn_ambient_temperature 190.00(10)
_diffrn_detector 'CCD plate'
_diffrn_measured_fraction_theta_full 0.992
_diffrn_measured_fraction_theta_max 0.992
_diffrn_measurement_details
;
List of Runs (angles in degrees, time in seconds):

  # Type    Start    End  Width  t~exp~   \w     \q     \k     \f   Frames
--------------------------------------------------------------------------
  1  \w     17.00  55.00   0.25    0.25    --   45.20  38.00 120.00  152
  2  \w     20.00  88.00   0.25    0.25    --   45.20  57.00   0.00  272
  3  \w      9.00 132.00   0.25    0.25    --   45.20  38.00-120.00  492
  4  \w     80.00 109.00   0.25    0.25    --   45.20  38.00 120.00  116
  5  \w     -7.00  81.00   0.25    0.25    --   45.20 -82.00 150.00  352
  6  \w     27.00 114.00   0.25    0.25    --   45.20  57.00 -60.00  348
  7  \w    110.00 188.00   0.25    0.30    --  100.80  15.00-180.00  312
  8  \w     55.00  88.00   0.25    0.30    --  100.80  15.00-180.00  132
  9  \w     11.00  74.00   0.25    0.30    --  100.80 -61.00 150.00  252
 10  \w     11.00 190.00   0.25    0.30    --  100.80 -15.00 120.00  716
 11  \w     15.00  44.00   0.25    0.30    --  100.80  15.00-180.00  116
 12  \w     11.00  55.00   0.25    0.30    --  100.80 -82.00  90.00  176
 13  \w     66.00 116.00   0.25    0.30    --  100.80 -82.00  90.00  200
 14  \w     21.00 116.00   0.25    0.30    --  100.80 -61.00 -30.00  380
 15  \w     14.00  39.00   0.25    0.30    --  100.80 -61.00  30.00  100
 16  \w     74.00 120.00   0.25    0.30    --  100.80 -82.00-150.00  184
 17  \w     86.00 113.00   0.25    0.30    --  100.80 -61.00  30.00  108
 18  \w     37.00 142.00   0.25    0.30    --  100.80 -82.00 150.00  420
 19  \w     31.00 147.00   0.25    0.30    --  100.80 -30.00-180.00  464
 20  \w     77.00 103.00   0.25    0.30    --  100.80 -61.00 150.00  104
 21  \w     11.00 143.00   0.25    0.30    --  100.80 -82.00 -30.00  528
;
_diffrn_measurement_device 'four-circle diffractometer'
_diffrn_measurement_device_type 'XtaLAB AFC12 (RINC): Kappa single'
_diffrn_measurement_method '\w scans'
_diffrn_orient_matrix_type 'CrysAlisPro convention (1999,Acta A55,543-557)'
_diffrn_orient_matrix_UB_11 0.0496003000
_diffrn_orient_matrix_UB_12 -0.0767424000
_diffrn_orient_matrix_UB_13 0.0640138000
_diffrn_orient_matrix_UB_21 0.1003813000
_diffrn_orient_matrix_UB_22 0.0786038000
_diffrn_orient_matrix_UB_23 -0.0203340000
_diffrn_orient_matrix_UB_31 -0.0696114000
_diffrn_orient_matrix_UB_32 0.0356127000
_diffrn_orient_matrix_UB_33 0.0659744000
_diffrn_radiation_monochromator graphite
_diffrn_radiation_probe x-ray
_diffrn_radiation_type CuK\a
_diffrn_radiation_wavelength 1.54184
_diffrn_reflns_av_R_equivalents 0.0595
_diffrn_reflns_av_unetI/netI 0.0624
_diffrn_reflns_Laue_measured_fraction_full 0.992
_diffrn_reflns_Laue_measured_fraction_max 0.992
_diffrn_reflns_limit_h_max 13
_diffrn_reflns_limit_h_min -14
_diffrn_reflns_limit_k_max 16
_diffrn_reflns_limit_k_min -16
_diffrn_reflns_limit_l_max 21
_diffrn_reflns_limit_l_min -18
_diffrn_reflns_number 24263
_diffrn_reflns_point_group_measured_fraction_full 0.992
_diffrn_reflns_point_group_measured_fraction_max 0.992
_diffrn_reflns_theta_full 65.000
_diffrn_reflns_theta_max 65.000
_diffrn_reflns_theta_min 2.700
_diffrn_source 'fine-focus sealed X-ray tube'
_diffrn_source_type 'Enhance (Cu) X-ray Source'
_exptl_absorpt_coefficient_mu 20.253
_exptl_absorpt_correction_T_max 1.00000
_exptl_absorpt_correction_T_min 0.11589
_exptl_absorpt_correction_type multi-scan
_exptl_absorpt_process_details
;
CrysAlisPro 1.171.39.28b (Rigaku Oxford Diffraction, 2015)
Empirical absorption correction using spherical harmonics,
 implemented in SCALE3 ABSPACK scaling algorithm.
;
_exptl_crystal_colour colourless
_exptl_crystal_colour_primary colourless
_exptl_crystal_density_diffrn 1.976
_exptl_crystal_description block
_exptl_crystal_F_000 1664
_exptl_crystal_size_max 0.2
_exptl_crystal_size_mid 0.19
_exptl_crystal_size_min 0.13
_refine_diff_density_max 3.014
_refine_diff_density_min -1.792
_refine_diff_density_rms 0.248
_refine_ls_extinction_method none
_refine_ls_goodness_of_fit_ref 1.043
_refine_ls_hydrogen_treatment constr
_refine_ls_matrix_type full
_refine_ls_number_parameters 580
_refine_ls_number_reflns 9695
_refine_ls_number_restraints 42
_refine_ls_restrained_S_all 1.045
_refine_ls_R_factor_all 0.0799
_refine_ls_R_factor_gt 0.0751
_refine_ls_shift/su_max 0.001
_refine_ls_shift/su_mean 0.000
_refine_ls_structure_factor_coef Fsqd
_refine_ls_weighting_details 'w=1/[\s^2^(Fo^2^)+(0.1351P)^2^+20.7247P] where P=(Fo^2^+2Fc^2^)/3'
_refine_ls_weighting_scheme calc
_refine_ls_wR_factor_gt 0.2081
_refine_ls_wR_factor_ref 0.2122
_reflns_Friedel_coverage 0.000
_reflns_number_gt 8621
_reflns_number_total 9695
_reflns_threshold_expression 'I > 2\s(I)'
_cod_data_source_file cm8b00611_si_005.cif
_cod_data_source_block ag10bpy_chcl3_190k
_cod_depositor_comments 'Adding full bibliography for 4002893--4002902.cif.'
_cod_database_code 4002901
_chemical_oxdiff_formula 'C H O N S Ag'
_shelx_space_group_comment
;
The symmetry employed for this shelxl refinement is uniquely defined
by the following loop, which should always be used as a source of
symmetry information in preference to the above space-group names.
They are only intended as comments.
;
_reflns_odcompleteness_completeness 99.07
_reflns_odcompleteness_iscentric 1
_reflns_odcompleteness_theta 66.97
_olex2_refinement_description
;
1. Fixed Uiso
 At 1.2 times of:
  All C(H) groups, All C(H,H) groups
 At 1.5 times of:
  All C(H,H,H) groups, All O(H) groups
2. Restrained distances
 Cl3-C34
 1.78 with sigma of 0.01
 Cl2B-Cl3B \\sim Cl3B-Cl1B \\sim Cl1B-Cl2B
 with sigma of 0.01
 Cl2-C34 \\sim Cl3-C34 \\sim Cl1-C34
 with sigma of 0.01
 Cl3B-C34B \\sim Cl2B-C34B \\sim Cl1B-C34B \\sim Cl3-C34 \\sim Cl1-C34 \\sim
Cl2-C34
 with sigma of 0.01
 Cl5B-Cl6B \\sim Cl6B-Cl4
 with sigma of 0.01
 Cl5-C33 \\sim Cl5B-C33 \\sim Cl6-C33 \\sim Cl6B-C33 \\sim Cl4-C33
 with sigma of 0.01
3. Uiso/Uaniso restraints and constraints
C34 \\sim C34B: within 2A with sigma of 0.01 and sigma for terminal atoms of
0.02
Cl2 \\sim Cl1 \\sim Cl3 \\sim Cl2B \\sim Cl1B \\sim Cl3B: within 2A with sigma
of 0.01 and sigma for terminal atoms of 0.02
Cl4 \\sim Cl6B \\sim Cl5B \\sim Cl6 \\sim Cl5: within 2A with sigma of 0.01 and
sigma for terminal atoms of 0.02
Uanis(C10) \\sim Ueq: with sigma of 0.01 and sigma for terminal atoms of 0.02
4. Others
 Fixed Sof: Cl6(0.5) Cl6B(0.5) Cl5(0.5) Cl5B(0.5) H33A(0.5) H33(0.5) Cl1(0.5)
 Cl2(0.5) Cl3(0.5) C34(0.5) H34(0.5) Cl2B(0.5) Cl1B(0.5) Cl3B(0.5) C34B(0.5)
 H34B(0.5)
5.a Ternary CH refined with riding coordinates:
 C33(H33A), C33(H33), C34(H34), C31(H31), C34B(H34B), C32(H32)
5.b Aromatic/amide H refined with riding coordinates:
 C17(H17), C16(H16), C14(H14), C13(H13), C22(H22), C21(H21), C19(H19),
 C18(H18), C24(H24), C25(H25), C26(H26), C27(H27), C28(H28)
5.c Idealised Me refined as rotating group:
 C4(H4A,H4B,H4C), C2(H2A,H2B,H2C), C3(H3A,H3B,H3C), C7(H7A,H7B,H7C), C6(H6A,
 H6B,H6C), C8(H8A,H8B,H8C), C12(H12A,H12B,H12C), C11(H11A,H11B,H11C), C10(H10A,
 H10B,H10C)
5.d Idealised tetrahedral OH refined as rotating group:
 O5(H5)
comments: The C11 in terminal t-butyl mercaptan group was slightly 
disordered. Its ADP was restrained with "ISOR" command. Four CHCl3 
molecules were assigned from a difference Fourier map. 
Two of them could be located easily due to the strong hydrogen bond and 
lone pair electrons interaction with the host framework, and refined 
anisotropically. The other two are highly disordered in the cavity. 
The disordered models obtained by splitting each CHCl3 over two sites 
with fixed occupancy ratio of 0.75:0.25 and 0.5:0.5, respectively. 
The disordered CHCl3 molecules were kept isotropic, and restrained 
using "SADI" and "SIMU" commands.
;
_shelx_shelxl_version_number 2016/6
_olex2_submission_special_instructions 'No special instructions were received'
_oxdiff_exptl_absorpt_empirical_details
;
Empirical correction (ABSPACK) includes:
- Absorption correction using spherical harmonics
- Frame scaling
;
_oxdiff_exptl_absorpt_empirical_full_max 3.441
_oxdiff_exptl_absorpt_empirical_full_min 0.395

loop_
_space_group_symop_operation_xyz
'x, y, z'
'-x, -y, -z'

loop_
_atom_site_label
_atom_site_type_symbol
_atom_site_fract_x
_atom_site_fract_y
_atom_site_fract_z
_atom_site_U_iso_or_equiv
_atom_site_adp_type
_atom_site_occupancy
_atom_site_site_symmetry_order
_atom_site_calc_flag
_atom_site_refinement_flags_posn
_atom_site_refinement_flags_adp
_atom_site_refinement_flags_occupancy
_atom_site_disorder_assembly
_atom_site_disorder_group
Ag1 Ag 0.65017(6) -1.22332(4) 0.47187(4) 0.0338(2) Uani 1 1 d . . . . .
Ag2 Ag 0.67258(6) -1.37921(4) 0.40268(4) 0.0338(2) Uani 1 1 d . . . . .
Ag3 Ag 0.53036(6) -1.57372(6) 0.32809(4) 0.0452(2) Uani 1 1 d . . . . .
Ag4 Ag 0.42090(5) -1.44572(4) 0.43885(4) 0.02964(19) Uani 1 1 d . . . . .
Ag5 Ag 0.32634(8) -1.29574(6) 0.54197(5) 0.0589(3) Uani 1 1 d . . . . .
S1 S 0.69831(17) -1.52527(13) 0.36381(11) 0.0253(4) Uani 1 1 d . . . . .
S2 S 0.49058(17) -1.28049(14) 0.41754(11) 0.0250(4) Uani 1 1 d . . . . .
S3 S 0.34502(17) -1.59487(14) 0.43403(12) 0.0264(4) Uani 1 1 d . . . . .
P1 P 0.4930(2) -1.13609(15) 0.60726(13) 0.0286(5) Uani 1 1 d . . . . .
F1 F 1.0173(8) -1.1441(9) 0.2096(5) 0.109(4) Uani 1 1 d . . . . .
F2 F 1.0685(7) -1.2161(8) 0.3158(7) 0.097(3) Uani 1 1 d . . . . .
F3 F 1.0338(7) -1.0652(7) 0.2847(6) 0.096(3) Uani 1 1 d . . . . .
O1 O 0.8279(7) -1.2546(6) 0.3207(4) 0.055(2) Uani 1 1 d . . . . .
O2 O 0.8360(6) -1.1557(5) 0.3896(4) 0.0447(16) Uani 1 1 d . . . . .
O3 O 0.5681(6) -1.1086(4) 0.5212(4) 0.0369(14) Uani 1 1 d . . . . .
O4 O 0.4223(6) -1.2347(5) 0.6456(4) 0.0431(16) Uani 1 1 d . . . . .
O5 O 0.4112(6) -1.0525(5) 0.6088(4) 0.0355(14) Uani 1 1 d . . . . .
H5 H 0.420250 -1.010530 0.561028 0.053 Uiso 1 1 calc GR . . . .
N1 N 0.5275(8) -1.5360(6) 0.1967(4) 0.0403(18) Uani 1 1 d . . . . .
N2 N 0.1917(7) -1.1874(6) 0.5302(5) 0.0414(19) Uani 1 1 d . . . . .
C1 C 0.8282(8) -1.4965(7) 0.2762(5) 0.0346(19) Uani 1 1 d . . . . .
C4 C 0.8352(10) -1.5828(8) 0.2477(7) 0.057(3) Uani 1 1 d . . . . .
H4A H 0.766926 -1.589939 0.230525 0.086 Uiso 1 1 calc GR . . . .
H4B H 0.839607 -1.644867 0.292649 0.086 Uiso 1 1 calc GR . . . .
H4C H 0.903592 -1.569587 0.201591 0.086 Uiso 1 1 calc GR . . . .
C2 C 0.9293(9) -1.4826(11) 0.3054(7) 0.059(3) Uani 1 1 d . . . . .
H2A H 0.933786 -1.544157 0.350742 0.088 Uiso 1 1 calc GR . . . .
H2B H 0.920473 -1.426864 0.323982 0.088 Uiso 1 1 calc GR . . . .
H2C H 0.999593 -1.467858 0.260463 0.088 Uiso 1 1 calc GR . . . .
C3 C 0.8140(10) -1.4003(8) 0.2090(6) 0.048(2) Uani 1 1 d . . . . .
H3A H 0.802769 -1.346587 0.229848 0.071 Uiso 1 1 calc GR . . . .
H3B H 0.747365 -1.411273 0.191371 0.071 Uiso 1 1 calc GR . . . .
H3C H 0.882763 -1.381324 0.162426 0.071 Uiso 1 1 calc GR . . . .
C5 C 0.4851(8) -1.1971(6) 0.3123(5) 0.0335(19) Uani 1 1 d . . . . .
C7 C 0.5114(11) -1.2555(8) 0.2576(6) 0.049(3) Uani 1 1 d . . . . .
H7A H 0.459212 -1.317379 0.282172 0.074 Uiso 1 1 calc GR . . . .
H7B H 0.590544 -1.272065 0.251188 0.074 Uiso 1 1 calc GR . . . .
H7C H 0.501488 -1.214868 0.203968 0.074 Uiso 1 1 calc GR . . . .
C6 C 0.5783(10) -1.1111(8) 0.2827(7) 0.050(3) Uani 1 1 d . . . . .
H6A H 0.653448 -1.135942 0.272209 0.075 Uiso 1 1 calc GR . . . .
H6B H 0.570892 -1.083004 0.324709 0.075 Uiso 1 1 calc GR . . . .
H6C H 0.570708 -1.059011 0.232275 0.075 Uiso 1 1 calc GR . . . .
C8 C 0.3678(10) -1.1614(9) 0.3196(7) 0.057(3) Uani 1 1 d . . . . .
H8A H 0.352313 -1.129023 0.359210 0.085 Uiso 1 1 calc GR . . . .
H8B H 0.310260 -1.218704 0.338187 0.085 Uiso 1 1 calc GR . . . .
H8C H 0.364446 -1.113172 0.266256 0.085 Uiso 1 1 calc GR . . . .
C9 C 0.2114(8) -1.5691(7) 0.4015(6) 0.037(2) Uani 1 1 d . . . . .
C12 C 0.1916(14) -1.6457(13) 0.3671(12) 0.087(5) Uani 1 1 d . . . . .
H12A H 0.190180 -1.713158 0.407667 0.131 Uiso 1 1 calc GR . . . .
H12B H 0.253436 -1.635094 0.317479 0.131 Uiso 1 1 calc GR . . . .
H12C H 0.118202 -1.638524 0.353850 0.131 Uiso 1 1 calc GR . . . .
C11 C 0.1162(11) -1.5843(15) 0.4725(10) 0.088(5) Uani 1 1 d . . . . .
H11A H 0.130183 -1.539037 0.498611 0.132 Uiso 1 1 calc GR . . . .
H11B H 0.108240 -1.653903 0.511229 0.132 Uiso 1 1 calc GR . . . .
H11C H 0.045801 -1.570297 0.455685 0.132 Uiso 1 1 calc GR . . . .
C10 C 0.2310(13) -1.4673(12) 0.3314(11) 0.094(5) Uani 1 1 d . U . . .
H10A H 0.294133 -1.467387 0.285643 0.141 Uiso 1 1 calc GR . . . .
H10B H 0.250155 -1.415257 0.349718 0.141 Uiso 1 1 calc GR . . . .
H10C H 0.161241 -1.453629 0.313599 0.141 Uiso 1 1 calc GR . . . .
C17 C 0.5078(14) -1.4486(9) 0.1453(7) 0.064(4) Uani 1 1 d . . . . .
H17 H 0.498322 -1.394771 0.163571 0.076 Uiso 1 1 calc R . . . .
C16 C 0.5005(15) -1.4309(8) 0.0691(7) 0.067(4) Uani 1 1 d . . . . .
H16 H 0.491156 -1.365225 0.034928 0.081 Uiso 1 1 calc R . . . .
C15 C 0.5063(8) -1.5075(6) 0.0403(5) 0.0327(19) Uani 1 1 d . . . . .
C14 C 0.5278(12) -1.5981(8) 0.0931(7) 0.056(3) Uani 1 1 d . . . . .
H14 H 0.535752 -1.653568 0.076882 0.067 Uiso 1 1 calc R . . . .
C13 C 0.5378(12) -1.6092(8) 0.1689(7) 0.058(3) Uani 1 1 d . . . . .
H13 H 0.552862 -1.672722 0.203078 0.069 Uiso 1 1 calc R . . . .
C22 C 0.1134(9) -1.1873(8) 0.4928(7) 0.046(2) Uani 1 1 d . . . . .
H22 H 0.109969 -1.238975 0.472767 0.056 Uiso 1 1 calc R . . . .
C21 C 0.0353(9) -1.1171(7) 0.4803(7) 0.040(2) Uani 1 1 d . . . . .
H21 H -0.020778 -1.122354 0.453945 0.048 Uiso 1 1 calc R . . . .
C20 C 0.0399(7) -1.0394(6) 0.5067(5) 0.0308(18) Uani 1 1 d . . . . .
C19 C 0.1211(9) -1.0404(7) 0.5484(7) 0.042(2) Uani 1 1 d . . . . .
H19 H 0.126514 -0.989825 0.569133 0.051 Uiso 1 1 calc R . . . .
C18 C 0.1928(9) -1.1140(8) 0.5594(7) 0.045(2) Uani 1 1 d . . . . .
H18 H 0.246168 -1.113759 0.589038 0.053 Uiso 1 1 calc R . . . .
C23 C 0.5805(8) -1.1284(6) 0.6720(5) 0.0334(19) Uani 1 1 d . . . . .
C24 C 0.6982(10) -1.1196(9) 0.6451(7) 0.051(3) Uani 1 1 d . . . . .
H24 H 0.733345 -1.117824 0.591882 0.061 Uiso 1 1 calc R . . . .
C25 C 0.7657(11) -1.1134(12) 0.6917(9) 0.072(4) Uani 1 1 d . . . . .
H25 H 0.846608 -1.107520 0.671155 0.086 Uiso 1 1 calc R . . . .
C26 C 0.7162(14) -1.1155(10) 0.7691(8) 0.073(4) Uani 1 1 d . . . . .
H26 H 0.762420 -1.111209 0.802529 0.087 Uiso 1 1 calc R . . . .
C27 C 0.6016(12) -1.1238(8) 0.7965(7) 0.056(3) Uani 1 1 d . . . . .
H27 H 0.566888 -1.125255 0.849681 0.067 Uiso 1 1 calc R . . . .
C28 C 0.5331(10) -1.1303(8) 0.7486(6) 0.045(2) Uani 1 1 d . . . . .
H28 H 0.452256 -1.136065 0.769356 0.054 Uiso 1 1 calc R . . . .
C29 C 0.8740(9) -1.1914(7) 0.3375(6) 0.039(2) Uani 1 1 d . . . . .
C30 C 0.9972(10) -1.1537(9) 0.2860(7) 0.057(3) Uani 1 1 d . . . . .
Cl4 Cl 0.2627(7) -1.2671(6) 0.1497(5) 0.158(3) Uiso 1 1 d D U . . .
Cl6 Cl 0.3408(14) -1.1509(12) -0.0279(7) 0.149(5) Uiso 0.5 1 d D U P A 1
Cl6B Cl 0.2604(19) -1.1735(15) -0.0131(9) 0.201(7) Uiso 0.5 1 d D U P A 2
Cl5 Cl 0.351(2) -1.0674(16) 0.0916(14) 0.210(8) Uiso 0.5 1 d D U P A 1
Cl5B Cl 0.4231(16) -1.104(2) 0.0420(16) 0.250(10) Uiso 0.5 1 d D U P A 2
C33 C 0.2815(17) -1.1527(11) 0.0691(6) 0.121(7) Uiso 1 1 d D . . . .
H33A H 0.227904 -1.106008 0.084171 0.146 Uiso 0.5 1 calc R . P A 2
H33 H 0.203062 -1.131534 0.070116 0.146 Uiso 0.5 1 calc R . P A 1
Cl1 Cl 0.6727(13) -1.1856(11) 0.0221(9) 0.142(4) Uiso 0.5 1 d D U P B 1
Cl2 Cl 0.8124(13) -1.1193(12) 0.0989(9) 0.133(4) Uiso 0.5 1 d D U P B 1
Cl3 Cl 0.914(2) -1.131(2) -0.0609(16) 0.222(8) Uiso 0.5 1 d D U P B 1
C34 C 0.8105(16) -1.185(3) 0.0349(18) 0.176(15) Uiso 0.5 1 d D U P B 1
H34 H 0.825605 -1.255224 0.062857 0.211 Uiso 0.5 1 calc R . P B 1
Cl10 Cl 0.8176(4) -0.7258(3) 0.1285(2) 0.0883(11) Uani 1 1 d . . . . .
Cl11 Cl 0.8049(4) -0.9382(3) 0.2122(3) 0.1058(15) Uani 1 1 d . . . . .
Cl12 Cl 0.9620(3) -0.8084(3) 0.2331(3) 0.0792(9) Uani 1 1 d . . . . .
C31 C 0.8264(13) -0.8212(12) 0.2177(8) 0.075(4) Uani 1 1 d . . . . .
H31 H 0.765987 -0.817259 0.264933 0.091 Uiso 1 1 calc R . . . .
Cl2B Cl 0.8784(17) -1.0746(15) -0.0771(11) 0.175(6) Uiso 0.5 1 d D U P C 2
Cl1B Cl 0.986(2) -1.1817(19) 0.0262(14) 0.238(9) Uiso 0.5 1 d D U P C 2
Cl3B Cl 0.837(2) -1.067(2) 0.0676(15) 0.246(11) Uiso 0.5 1 d D U P C 2
C34B C 0.843(3) -1.159(2) 0.0256(12) 0.175(15) Uiso 0.5 1 d D U P C 2
H34B H 0.781373 -1.215574 0.047479 0.209 Uiso 0.5 1 calc R . P C 2
Cl9 Cl 0.8360(5) -1.4432(4) 0.0245(3) 0.1077(15) Uani 1 1 d . . . . .
Cl7 Cl 0.7795(4) -1.3527(4) -0.1272(3) 0.1166(18) Uani 1 1 d . . . . .
Cl8 Cl 0.8467(5) -1.5509(4) -0.0790(3) 0.1174(17) Uani 1 1 d . . . . .
C32 C 0.8645(12) -1.4320(12) -0.0755(8) 0.075(4) Uani 1 1 d . . . . .
H32 H 0.946264 -1.403878 -0.103797 0.090 Uiso 1 1 calc R . . . .

loop_
_atom_site_aniso_label
_atom_site_aniso_U_11
_atom_site_aniso_U_22
_atom_site_aniso_U_33
_atom_site_aniso_U_23
_atom_site_aniso_U_13
_atom_site_aniso_U_12
Ag1 0.0451(4) 0.0256(3) 0.0385(4) -0.0204(3) -0.0126(3) 0.0091(3)
Ag2 0.0405(4) 0.0247(3) 0.0370(4) -0.0206(3) 0.0009(3) 0.0018(3)
Ag3 0.0435(4) 0.0679(5) 0.0242(4) -0.0166(3) -0.0111(3) 0.0095(3)
Ag4 0.0381(4) 0.0214(3) 0.0311(3) -0.0098(2) -0.0128(3) 0.0025(2)
Ag5 0.0604(5) 0.0465(5) 0.0428(4) 0.0017(3) 0.0019(4) 0.0353(4)
S1 0.0350(10) 0.0196(9) 0.0223(9) -0.0122(7) -0.0035(8) 0.0075(7)
S2 0.0333(10) 0.0221(9) 0.0242(9) -0.0129(7) -0.0098(8) 0.0082(7)
S3 0.0339(10) 0.0228(9) 0.0260(10) -0.0101(8) -0.0130(8) 0.0060(8)
P1 0.0435(12) 0.0186(9) 0.0261(10) -0.0097(8) -0.0120(9) 0.0072(8)
F1 0.087(6) 0.163(10) 0.055(5) -0.045(6) 0.021(4) -0.048(6)
F2 0.054(5) 0.116(7) 0.117(8) -0.047(6) -0.013(5) 0.023(5)
F3 0.073(5) 0.080(6) 0.116(7) -0.040(5) 0.010(5) -0.038(4)
O1 0.055(4) 0.061(5) 0.045(4) -0.035(4) 0.014(3) -0.022(4)
O2 0.047(4) 0.040(4) 0.056(4) -0.029(3) -0.012(3) -0.001(3)
O3 0.058(4) 0.024(3) 0.032(3) -0.014(3) -0.015(3) 0.018(3)
O4 0.054(4) 0.027(3) 0.047(4) -0.009(3) -0.020(3) 0.002(3)
O5 0.052(4) 0.031(3) 0.025(3) -0.012(3) -0.013(3) 0.016(3)
N1 0.060(5) 0.043(4) 0.023(4) -0.015(3) -0.016(4) 0.012(4)
N2 0.037(4) 0.030(4) 0.049(5) -0.008(4) -0.009(4) 0.015(3)
C1 0.036(5) 0.040(5) 0.027(4) -0.016(4) -0.004(4) 0.008(4)
C4 0.058(7) 0.045(6) 0.057(7) -0.031(5) 0.020(5) 0.009(5)
C2 0.031(5) 0.097(9) 0.052(7) -0.033(6) -0.011(5) 0.012(6)
C3 0.059(7) 0.038(5) 0.033(5) -0.008(4) -0.002(5) 0.000(5)
C5 0.048(5) 0.024(4) 0.031(4) -0.010(3) -0.017(4) 0.006(4)
C7 0.084(8) 0.041(5) 0.023(4) -0.010(4) -0.019(5) 0.002(5)
C6 0.066(7) 0.034(5) 0.044(6) -0.004(4) -0.019(5) -0.004(5)
C8 0.057(7) 0.057(7) 0.046(6) -0.004(5) -0.022(5) 0.024(5)
C9 0.038(5) 0.038(5) 0.040(5) -0.014(4) -0.019(4) 0.005(4)
C12 0.078(10) 0.098(11) 0.134(15) -0.080(11) -0.058(10) 0.021(8)
C11 0.039(7) 0.142(15) 0.083(10) -0.036(10) -0.028(7) 0.035(8)
C10 0.072(8) 0.076(9) 0.116(11) 0.012(8) -0.068(8) -0.002(7)
C17 0.121(11) 0.051(7) 0.036(6) -0.023(5) -0.039(7) 0.031(7)
C16 0.135(13) 0.034(6) 0.044(6) -0.014(5) -0.044(7) 0.027(7)
C15 0.044(5) 0.027(4) 0.029(4) -0.012(3) -0.012(4) 0.002(4)
C14 0.108(10) 0.032(5) 0.038(6) -0.013(4) -0.038(6) 0.011(6)
C13 0.101(10) 0.033(5) 0.035(5) 0.002(4) -0.036(6) 0.007(5)
C22 0.046(6) 0.036(5) 0.068(7) -0.031(5) -0.018(5) 0.022(4)
C21 0.040(5) 0.032(5) 0.061(6) -0.027(5) -0.023(5) 0.013(4)
C20 0.030(4) 0.025(4) 0.033(5) -0.006(3) -0.009(4) 0.004(3)
C19 0.041(5) 0.038(5) 0.058(6) -0.023(5) -0.022(5) 0.011(4)
C18 0.045(5) 0.045(6) 0.052(6) -0.018(5) -0.027(5) 0.019(4)
C23 0.044(5) 0.021(4) 0.033(5) -0.003(3) -0.018(4) 0.003(3)
C24 0.047(6) 0.059(7) 0.039(6) -0.012(5) -0.007(5) 0.004(5)
C25 0.047(7) 0.091(10) 0.071(9) -0.020(7) -0.023(6) -0.001(7)
C26 0.093(11) 0.064(8) 0.059(8) -0.002(6) -0.050(8) -0.007(7)
C27 0.081(9) 0.045(6) 0.050(6) -0.018(5) -0.031(6) 0.009(6)
C28 0.062(7) 0.043(5) 0.035(5) -0.020(4) -0.016(5) 0.015(5)
C29 0.044(5) 0.032(5) 0.047(6) -0.019(4) -0.015(4) 0.005(4)
C30 0.053(7) 0.058(7) 0.055(7) -0.023(6) -0.006(5) -0.010(6)
Cl10 0.129(3) 0.071(2) 0.073(2) -0.0317(18) -0.037(2) 0.025(2)
Cl11 0.090(3) 0.060(2) 0.137(4) -0.014(2) -0.017(3) -0.0186(19)
Cl12 0.066(2) 0.076(2) 0.093(3) -0.0321(19) -0.0172(18) 0.0078(16)
C31 0.069(9) 0.085(10) 0.054(8) -0.024(7) 0.009(6) 0.006(7)
Cl9 0.133(4) 0.123(4) 0.066(2) -0.041(2) -0.018(2) 0.013(3)
Cl7 0.098(3) 0.112(4) 0.104(3) 0.007(3) -0.039(3) -0.008(3)
Cl8 0.140(4) 0.098(3) 0.100(3) -0.048(3) 0.006(3) -0.006(3)
C32 0.061(8) 0.085(10) 0.055(8) -0.014(7) 0.005(6) -0.004(7)

loop_
_atom_type_symbol
_atom_type_description
_atom_type_scat_dispersion_real
_atom_type_scat_dispersion_imag
_atom_type_scat_source
C C 0.0181 0.0091 'International Tables Vol C Tables 4.2.6.8 and 6.1.1.4'
H H 0.0000 0.0000 'International Tables Vol C Tables 4.2.6.8 and 6.1.1.4'
Ag Ag 0.1306 4.2820 'International Tables Vol C Tables 4.2.6.8 and 6.1.1.4'
Cl Cl 0.3639 0.7018 'International Tables Vol C Tables 4.2.6.8 and 6.1.1.4'
F F 0.0727 0.0534 'International Tables Vol C Tables 4.2.6.8 and 6.1.1.4'
N N 0.0311 0.0180 'International Tables Vol C Tables 4.2.6.8 and 6.1.1.4'
O O 0.0492 0.0322 'International Tables Vol C Tables 4.2.6.8 and 6.1.1.4'
P P 0.2955 0.4335 'International Tables Vol C Tables 4.2.6.8 and 6.1.1.4'
S S 0.3331 0.5567 'International Tables Vol C Tables 4.2.6.8 and 6.1.1.4'

loop_
_geom_angle_atom_site_label_1
_geom_angle_atom_site_label_2
_geom_angle_atom_site_label_3
_geom_angle
_geom_angle_site_symmetry_1
_geom_angle_site_symmetry_3
S2 Ag1 Ag2 55.95(4) . .
S3 Ag1 Ag2 61.26(5) 2_626 .
S3 Ag1 S2 90.86(6) 2_626 .
O2 Ag1 Ag2 87.73(16) . .
O2 Ag1 S2 123.34(18) . .
O2 Ag1 S3 109.11(18) . 2_626
O3 Ag1 Ag2 159.32(18) . .
O3 Ag1 S2 103.55(18) . .
O3 Ag1 S3 121.98(16) . 2_626
O3 Ag1 O2 108.3(2) . .
Ag1 Ag2 Ag4 96.77(2) . 2_626
Ag1 Ag2 Ag4 99.31(3) . .
Ag4 Ag2 Ag4 66.06(2) 2_626 .
S1 Ag2 Ag1 171.39(5) . .
S1 Ag2 Ag4 76.26(5) . 2_626
S1 Ag2 Ag4 82.63(5) . .
S1 Ag2 S2 128.50(7) . .
S1 Ag2 S3 118.97(6) . 2_626
S2 Ag2 Ag1 56.47(4) . .
S2 Ag2 Ag4 49.16(4) . .
S2 Ag2 Ag4 95.50(5) . 2_626
S2 Ag2 S3 85.67(6) . 2_626
S3 Ag2 Ag1 52.67(4) 2_626 .
S3 Ag2 Ag4 93.79(5) 2_626 .
S3 Ag2 Ag4 48.23(4) 2_626 2_626
O1 Ag2 Ag1 73.73(17) . .
O1 Ag2 Ag4 145.8(2) . 2_626
O1 Ag2 Ag4 147.0(2) . .
O1 Ag2 S1 109.14(18) . .
O1 Ag2 S2 105.3(2) . .
O1 Ag2 S3 105.86(18) . 2_626
Ag4 Ag3 Ag5 93.42(2) . 2_626
S1 Ag3 Ag4 77.66(5) . .
S1 Ag3 Ag5 47.99(5) . 2_626
S1 Ag3 S3 113.60(7) . .
S3 Ag3 Ag4 46.52(5) . .
S3 Ag3 Ag5 95.93(5) . 2_626
N1 Ag3 Ag4 125.0(2) . .
N1 Ag3 Ag5 139.7(2) . 2_626
N1 Ag3 S1 122.7(2) . .
N1 Ag3 S3 118.5(2) . .
Ag2 Ag4 Ag2 113.94(2) 2_626 .
Ag2 Ag4 Ag3 97.22(2) 2_626 .
Ag2 Ag4 Ag3 81.11(2) . .
Ag2 Ag4 Ag4 56.40(2) . 2_626
Ag2 Ag4 Ag4 57.54(2) 2_626 2_626
Ag3 Ag4 Ag4 88.39(3) . 2_626
S2 Ag4 Ag2 56.75(5) . .
S2 Ag4 Ag2 128.44(5) . 2_626
S2 Ag4 Ag3 126.02(5) . .
S2 Ag4 Ag4 93.47(5) . 2_626
S3 Ag4 Ag2 126.04(5) . .
S3 Ag4 Ag2 62.14(5) . 2_626
S3 Ag4 Ag3 49.48(5) . .
S3 Ag4 Ag4 96.74(5) . 2_626
S3 Ag4 S2 168.58(7) . .
S1 Ag5 Ag3 47.71(5) 2_626 2_626
S1 Ag5 S2 105.75(6) 2_626 .
S2 Ag5 Ag3 92.60(5) . 2_626
N2 Ag5 Ag3 141.5(2) . 2_626
N2 Ag5 S1 127.6(2) . 2_626
N2 Ag5 S2 120.4(2) . .
Ag2 S1 Ag3 112.48(8) . .
Ag2 S1 Ag5 126.68(8) . 2_626
Ag3 S1 Ag5 84.30(7) . 2_626
C1 S1 Ag2 108.9(3) . .
C1 S1 Ag3 110.0(3) . .
C1 S1 Ag5 111.5(3) . 2_626
Ag2 S2 Ag1 67.58(5) . .
Ag4 S2 Ag1 129.25(8) . .
Ag4 S2 Ag2 74.08(5) . .
Ag4 S2 Ag5 86.54(7) . .
Ag5 S2 Ag1 94.59(7) . .
Ag5 S2 Ag2 131.42(8) . .
C5 S2 Ag1 116.0(3) . .
C5 S2 Ag2 108.1(3) . .
C5 S2 Ag4 106.5(3) . .
C5 S2 Ag5 120.1(3) . .
Ag1 S3 Ag2 66.06(5) 2_626 2_626
Ag3 S3 Ag1 98.70(7) . 2_626
Ag3 S3 Ag2 124.00(8) . 2_626
Ag4 S3 Ag1 127.79(8) . 2_626
Ag4 S3 Ag2 69.63(5) . 2_626
Ag4 S3 Ag3 84.00(7) . .
C9 S3 Ag1 115.0(3) . 2_626
C9 S3 Ag2 116.0(3) . 2_626
C9 S3 Ag3 119.0(3) . .
C9 S3 Ag4 108.4(3) . .
O3 P1 O5 108.8(3) . .
O3 P1 C23 109.1(4) . .
O4 P1 O3 116.7(4) . .
O4 P1 O5 108.3(4) . .
O4 P1 C23 109.6(4) . .
O5 P1 C23 103.3(4) . .
C29 O1 Ag2 129.6(6) . .
C29 O2 Ag1 114.1(6) . .
P1 O3 Ag1 123.5(3) . .
P1 O5 H5 109.5 . .
C17 N1 Ag3 126.6(7) . .
C13 N1 Ag3 118.0(6) . .
C13 N1 C17 115.2(8) . .
C22 N2 Ag5 124.0(7) . .
C22 N2 C18 116.2(8) . .
C18 N2 Ag5 119.7(6) . .
C4 C1 S1 107.9(7) . .
C4 C1 C3 110.4(9) . .
C2 C1 S1 107.5(7) . .
C2 C1 C4 112.4(9) . .
C2 C1 C3 111.1(9) . .
C3 C1 S1 107.3(7) . .
C1 C4 H4A 109.5 . .
C1 C4 H4B 109.5 . .
C1 C4 H4C 109.5 . .
H4A C4 H4B 109.5 . .
H4A C4 H4C 109.5 . .
H4B C4 H4C 109.5 . .
C1 C2 H2A 109.5 . .
C1 C2 H2B 109.5 . .
C1 C2 H2C 109.5 . .
H2A C2 H2B 109.5 . .
H2A C2 H2C 109.5 . .
H2B C2 H2C 109.5 . .
C1 C3 H3A 109.5 . .
C1 C3 H3B 109.5 . .
C1 C3 H3C 109.5 . .
H3A C3 H3B 109.5 . .
H3A C3 H3C 109.5 . .
H3B C3 H3C 109.5 . .
C7 C5 S2 108.7(6) . .
C7 C5 C6 109.7(9) . .
C6 C5 S2 105.9(6) . .
C8 C5 S2 107.7(7) . .
C8 C5 C7 112.7(9) . .
C8 C5 C6 112.0(9) . .
C5 C7 H7A 109.5 . .
C5 C7 H7B 109.5 . .
C5 C7 H7C 109.5 . .
H7A C7 H7B 109.5 . .
H7A C7 H7C 109.5 . .
H7B C7 H7C 109.5 . .
C5 C6 H6A 109.5 . .
C5 C6 H6B 109.5 . .
C5 C6 H6C 109.5 . .
H6A C6 H6B 109.5 . .
H6A C6 H6C 109.5 . .
H6B C6 H6C 109.5 . .
C5 C8 H8A 109.5 . .
C5 C8 H8B 109.5 . .
C5 C8 H8C 109.5 . .
H8A C8 H8B 109.5 . .
H8A C8 H8C 109.5 . .
H8B C8 H8C 109.5 . .
C12 C9 S3 107.0(8) . .
C12 C9 C10 106.4(12) . .
C11 C9 S3 109.1(7) . .
C11 C9 C12 107.9(12) . .
C11 C9 C10 116.9(13) . .
C10 C9 S3 109.1(7) . .
C9 C12 H12A 109.5 . .
C9 C12 H12B 109.5 . .
C9 C12 H12C 109.5 . .
H12A C12 H12B 109.5 . .
H12A C12 H12C 109.5 . .
H12B C12 H12C 109.5 . .
C9 C11 H11A 109.5 . .
C9 C11 H11B 109.5 . .
C9 C11 H11C 109.5 . .
H11A C11 H11B 109.5 . .
H11A C11 H11C 109.5 . .
H11B C11 H11C 109.5 . .
C9 C10 H10A 109.5 . .
C9 C10 H10B 109.5 . .
C9 C10 H10C 109.5 . .
H10A C10 H10B 109.5 . .
H10A C10 H10C 109.5 . .
H10B C10 H10C 109.5 . .
N1 C17 H17 117.6 . .
N1 C17 C16 124.8(11) . .
C16 C17 H17 117.6 . .
C17 C16 H16 119.6 . .
C17 C16 C15 120.8(10) . .
C15 C16 H16 119.6 . .
C16 C15 C15 122.5(10) . 2_625
C14 C15 C16 114.5(9) . .
C14 C15 C15 123.0(10) . 2_625
C15 C14 H14 119.4 . .
C13 C14 C15 121.1(10) . .
C13 C14 H14 119.4 . .
N1 C13 C14 123.5(9) . .
N1 C13 H13 118.2 . .
C14 C13 H13 118.2 . .
N2 C22 H22 117.7 . .
N2 C22 C21 124.6(9) . .
C21 C22 H22 117.7 . .
C22 C21 H21 120.4 . .
C20 C21 C22 119.2(9) . .
C20 C21 H21 120.4 . .
C21 C20 C20 121.7(10) . 2_536
C21 C20 C19 116.5(8) . .
C19 C20 C20 121.8(10) . 2_536
C20 C19 H19 120.0 . .
C18 C19 C20 120.1(9) . .
C18 C19 H19 120.0 . .
N2 C18 C19 123.4(9) . .
N2 C18 H18 118.3 . .
C19 C18 H18 118.3 . .
C24 C23 P1 121.2(8) . .
C28 C23 P1 121.8(8) . .
C28 C23 C24 117.0(9) . .
C23 C24 H24 118.7 . .
C25 C24 C23 122.6(11) . .
C25 C24 H24 118.7 . .
C24 C25 H25 120.2 . .
C24 C25 C26 119.6(12) . .
C26 C25 H25 120.2 . .
C25 C26 H26 120.6 . .
C27 C26 C25 118.9(11) . .
C27 C26 H26 120.6 . .
C26 C27 H27 119.4 . .
C26 C27 C28 121.3(12) . .
C28 C27 H27 119.4 . .
C23 C28 C27 120.7(11) . .
C23 C28 H28 119.7 . .
C27 C28 H28 119.7 . .
O1 C29 C30 114.2(9) . .
O2 C29 O1 130.2(10) . .
O2 C29 C30 115.6(9) . .
F1 C30 F2 105.5(12) . .
F1 C30 F3 106.7(11) . .
F1 C30 C29 114.5(10) . .
F2 C30 F3 104.8(11) . .
F2 C30 C29 110.9(10) . .
F3 C30 C29 113.7(10) . .
Cl4 C33 Cl6 117.0(13) . .
Cl4 C33 Cl5B 108.0(15) . .
Cl4 C33 H33A 111.1 . .
Cl4 C33 H33 105.7 . .
Cl6 C33 H33 105.7 . .
Cl6B C33 Cl4 108.1(9) . .
Cl6B C33 Cl5B 107.3(10) . .
Cl6B C33 H33A 111.1 . .
Cl5 C33 Cl4 107.6(10) . .
Cl5 C33 Cl6 114.0(12) . .
Cl5 C33 H33 105.7 . .
Cl5B C33 H33A 111.1 . .
Cl1 C34 Cl2 107.6(15) . .
Cl1 C34 Cl3 110.5(19) . .
Cl1 C34 H34 108.6 . .
Cl2 C34 Cl3 113(2) . .
Cl2 C34 H34 108.6 . .
Cl3 C34 H34 108.6 . .
Cl10 C31 Cl11 110.1(9) . .
Cl10 C31 Cl12 110.2(8) . .
Cl10 C31 H31 109.1 . .
Cl11 C31 Cl12 109.3(9) . .
Cl11 C31 H31 109.1 . .
Cl12 C31 H31 109.1 . .
Cl2B C34B Cl1B 95.4(15) . .
Cl2B C34B Cl3B 95.9(15) . .
Cl2B C34B H34B 121.1 . .
Cl1B C34B H34B 121.1 . .
Cl3B C34B Cl1B 95.7(15) . .
Cl3B C34B H34B 121.1 . .
Cl9 C32 Cl7 112.5(9) . .
Cl9 C32 Cl8 109.7(8) . .
Cl9 C32 H32 108.2 . .
Cl7 C32 Cl8 109.9(9) . .
Cl7 C32 H32 108.2 . .
Cl8 C32 H32 108.2 . .

loop_
_geom_bond_atom_site_label_1
_geom_bond_atom_site_label_2
_geom_bond_distance
_geom_bond_site_symmetry_2
Ag1 Ag2 2.9468(8) .
Ag1 S2 2.657(2) .
Ag1 S3 2.5638(19) 2_626
Ag1 O2 2.343(7) .
Ag1 O3 2.279(6) .
Ag2 Ag4 3.0368(9) .
Ag2 Ag4 2.9977(9) 2_626
Ag2 S1 2.4595(18) .
Ag2 S2 2.641(2) .
Ag2 S3 2.827(2) 2_626
Ag2 O1 2.368(7) .
Ag3 Ag4 3.2687(10) .
Ag3 Ag5 3.3307(11) 2_626
Ag3 S1 2.476(2) .
Ag3 S3 2.499(2) .
Ag3 N1 2.276(7) .
Ag4 Ag4 3.2896(11) 2_626
Ag4 S2 2.3891(19) .
Ag4 S3 2.385(2) .
Ag5 S1 2.4869(19) 2_626
Ag5 S2 2.552(2) .
Ag5 N2 2.259(7) .
S1 C1 1.855(9) .
S2 C5 1.878(9) .
S3 C9 1.864(9) .
P1 O3 1.507(7) .
P1 O4 1.487(7) .
P1 O5 1.566(6) .
P1 C23 1.819(9) .
F1 C30 1.312(15) .
F2 C30 1.320(16) .
F3 C30 1.344(14) .
O1 C29 1.240(12) .
O2 C29 1.236(12) .
O5 H5 0.8400 .
N1 C17 1.332(14) .
N1 C13 1.325(14) .
N2 C22 1.311(14) .
N2 C18 1.354(14) .
C1 C4 1.514(14) .
C1 C2 1.503(14) .
C1 C3 1.524(14) .
C4 H4A 0.9800 .
C4 H4B 0.9800 .
C4 H4C 0.9800 .
C2 H2A 0.9800 .
C2 H2B 0.9800 .
C2 H2C 0.9800 .
C3 H3A 0.9800 .
C3 H3B 0.9800 .
C3 H3C 0.9800 .
C5 C7 1.509(14) .
C5 C6 1.519(14) .
C5 C8 1.506(14) .
C7 H7A 0.9800 .
C7 H7B 0.9800 .
C7 H7C 0.9800 .
C6 H6A 0.9800 .
C6 H6B 0.9800 .
C6 H6C 0.9800 .
C8 H8A 0.9800 .
C8 H8B 0.9800 .
C8 H8C 0.9800 .
C9 C12 1.508(16) .
C9 C11 1.446(18) .
C9 C10 1.521(16) .
C12 H12A 0.9800 .
C12 H12B 0.9800 .
C12 H12C 0.9800 .
C11 H11A 0.9800 .
C11 H11B 0.9800 .
C11 H11C 0.9800 .
C10 H10A 0.9800 .
C10 H10B 0.9800 .
C10 H10C 0.9800 .
C17 H17 0.9500 .
C17 C16 1.352(15) .
C16 H16 0.9500 .
C16 C15 1.385(15) .
C15 C15 1.461(17) 2_625
C15 C14 1.383(14) .
C14 H14 0.9500 .
C14 C13 1.375(15) .
C13 H13 0.9500 .
C22 H22 0.9500 .
C22 C21 1.387(13) .
C21 H21 0.9500 .
C21 C20 1.383(13) .
C20 C20 1.487(17) 2_536
C20 C19 1.395(13) .
C19 H19 0.9500 .
C19 C18 1.364(14) .
C18 H18 0.9500 .
C23 C24 1.377(15) .
C23 C28 1.364(14) .
C24 H24 0.9500 .
C24 C25 1.353(17) .
C25 H25 0.9500 .
C25 C26 1.38(2) .
C26 H26 0.9500 .
C26 C27 1.34(2) .
C27 H27 0.9500 .
C27 C28 1.383(16) .
C28 H28 0.9500 .
C29 C30 1.524(15) .
Cl4 C33 1.727(11) .
Cl6 C33 1.728(12) .
Cl6B C33 1.723(12) .
Cl5 C33 1.720(11) .
Cl5B C33 1.737(12) .
C33 H33A 1.0000 .
C33 H33 1.0000 .
Cl1 C34 1.753(13) .
Cl2 C34 1.761(13) .
Cl3 C34 1.767(9) .
C34 H34 1.0000 .
Cl10 C31 1.735(15) .
Cl11 C31 1.753(17) .
Cl12 C31 1.765(17) .
C31 H31 1.0000 .
Cl2B C34B 1.761(13) .
Cl1B C34B 1.768(13) .
Cl3B C34B 1.764(13) .
C34B H34B 1.0000 .
Cl9 C32 1.721(15) .
Cl7 C32 1.727(17) .
Cl8 C32 1.757(17) .
C32 H32 1.0000 .

loop_
_geom_torsion_atom_site_label_1
_geom_torsion_atom_site_label_2
_geom_torsion_atom_site_label_3
_geom_torsion_atom_site_label_4
_geom_torsion
_geom_torsion_site_symmetry_1
_geom_torsion_site_symmetry_4
Ag1 S2 C5 C7 117.0(7) . .
Ag1 S2 C5 C6 -0.8(8) . .
Ag1 S2 C5 C8 -120.7(7) . .
Ag1 S3 C9 C12 -51.9(10) 2_626 .
Ag1 S3 C9 C11 64.5(11) 2_626 .
Ag1 S3 C9 C10 -166.7(10) 2_626 .
Ag1 O2 C29 O1 2.5(15) . .
Ag1 O2 C29 C30 -176.6(7) . .
Ag2 S1 C1 C4 -174.1(7) . .
Ag2 S1 C1 C2 64.5(8) . .
Ag2 S1 C1 C3 -55.1(7) . .
Ag2 S2 C5 C7 43.6(8) . .
Ag2 S2 C5 C6 -74.1(7) . .
Ag2 S2 C5 C8 166.0(7) . .
Ag2 S3 C9 C12 -126.2(9) 2_626 .
Ag2 S3 C9 C11 -9.8(11) 2_626 .
Ag2 S3 C9 C10 119.0(10) 2_626 .
Ag2 O1 C29 O2 -23.1(17) . .
Ag2 O1 C29 C30 156.0(8) . .
Ag3 S1 C1 C4 -50.3(8) . .
Ag3 S1 C1 C2 -171.8(7) . .
Ag3 S1 C1 C3 68.6(7) . .
Ag3 S3 C9 C12 64.7(10) . .
Ag3 S3 C9 C11 -178.9(9) . .
Ag3 S3 C9 C10 -50.1(11) . .
Ag3 N1 C17 C16 -176.1(12) . .
Ag3 N1 C13 C14 174.4(11) . .
Ag4 S2 C5 C7 -34.6(8) . .
Ag4 S2 C5 C6 -152.4(6) . .
Ag4 S2 C5 C8 87.7(7) . .
Ag4 S3 C9 C12 158.0(9) . .
Ag4 S3 C9 C11 -85.6(10) . .
Ag4 S3 C9 C10 43.2(11) . .
Ag5 S1 C1 C4 41.4(8) 2_626 .
Ag5 S1 C1 C2 -80.1(8) 2_626 .
Ag5 S1 C1 C3 160.3(6) 2_626 .
Ag5 S2 C5 C7 -130.3(7) . .
Ag5 S2 C5 C6 111.9(7) . .
Ag5 S2 C5 C8 -8.0(8) . .
Ag5 N2 C22 C21 -175.4(8) . .
Ag5 N2 C18 C19 174.0(9) . .
P1 C23 C24 C25 179.8(10) . .
P1 C23 C28 C27 -179.7(8) . .
O1 C29 C30 F1 36.5(16) . .
O1 C29 C30 F2 -82.7(13) . .
O1 C29 C30 F3 159.5(11) . .
O2 C29 C30 F1 -144.3(11) . .
O2 C29 C30 F2 96.5(12) . .
O2 C29 C30 F3 -21.3(15) . .
O3 P1 C23 C24 -12.3(9) . .
O3 P1 C23 C28 167.1(7) . .
O4 P1 O3 Ag1 -32.2(6) . .
O4 P1 C23 C24 116.7(8) . .
O4 P1 C23 C28 -63.8(9) . .
O5 P1 O3 Ag1 -155.2(4) . .
O5 P1 C23 C24 -128.0(8) . .
O5 P1 C23 C28 51.5(8) . .
N1 C17 C16 C15 4(3) . .
N2 C22 C21 C20 1.7(17) . .
C17 N1 C13 C14 -1(2) . .
C17 C16 C15 C15 177.3(15) . 2_625
C17 C16 C15 C14 -4(2) . .
C16 C15 C14 C13 2.3(19) . .
C15 C15 C14 C13 -179.3(13) 2_625 .
C15 C14 C13 N1 0(2) . .
C13 N1 C17 C16 -1(2) . .
C22 N2 C18 C19 -2.8(16) . .
C22 C21 C20 C20 178.6(11) . 2_536
C22 C21 C20 C19 -3.1(15) . .
C21 C20 C19 C18 1.7(15) . .
C20 C20 C19 C18 180.0(11) 2_536 .
C20 C19 C18 N2 1.3(17) . .
C18 N2 C22 C21 1.3(16) . .
C23 P1 O3 Ag1 92.7(5) . .
C23 C24 C25 C26 0(2) . .
C24 C23 C28 C27 -0.2(15) . .
C24 C25 C26 C27 0(2) . .
C25 C26 C27 C28 0(2) . .
C26 C27 C28 C23 0.0(17) . .
C28 C23 C24 C25 0.3(17) . .
